data_1543279
loop_
_publ_author_name
'Wang, Chang-Kai'
'Zheng, Kang'
'Li, Yan-Tuan'
'Wu, Zhi-Yong'

_publ_section_title
;
 <i>N</i>-(5-Chloro-2-hydroxyphenyl)-<i>N</i>'-(3-hydroxypropyl)oxalamide
;
_journal_coeditor_code SJ4028
_journal_issue 5
_journal_name_full IUCrData
_journal_page_first x160737
_journal_paper_doi 10.1107/S2414314616007379
_journal_volume 1
_journal_year 2016
_chemical_formula_iupac 'C11 H13 Cl N2 O4'
_chemical_formula_moiety 'C11 H13 Cl N2 O4'
_chemical_formula_sum 'C11 H13 Cl N2 O4'
_chemical_formula_weight 272.68
_chemical_name_systematic
;
<i>N</i>-(5-Chloro-2-hydroxyphenyl)-<i>N</i>'-(3-hydroxypropyl)ethanediamide
;
_space_group_crystal_system monoclinic
_space_group_IT_number 14
_space_group_name_Hall '-P 2yn'
_space_group_name_H-M_alt 'P 1 21/n 1'
_symmetry_space_group_name_Hall '-P 2yn'
_symmetry_space_group_name_H-M 'P 1 21/n 1'
_atom_sites_solution_hydrogens difmap
_atom_sites_solution_primary direct
_atom_sites_solution_secondary difmap
_audit_creation_method SHELXL-2014/7
_cell_angle_alpha 90
_cell_angle_beta 98.896(8)
_cell_angle_gamma 90
_cell_formula_units_Z 4
_cell_length_a 6.1422(14)
_cell_length_b 18.117(4)
_cell_length_c 11.061(2)
_cell_measurement_reflns_used 2400
_cell_measurement_temperature 296(2)
_cell_measurement_theta_max 25.022
_cell_measurement_theta_min 3.541
_cell_volume 1216.0(4)
_computing_cell_refinement
;
SAINT (Bruker, 2002)
;
_computing_data_collection
;
SMART (Bruker, 2002)
;
_computing_data_reduction
;
SAINT (Bruker, 2002)
;
_computing_molecular_graphics
;
XP in SHELXTL  (Sheldrick, 2008)
;
_computing_publication_material
;
WinGX (Farrugia, 2012)
;
_computing_structure_refinement
;
SHELXL2014 (Sheldrick, 2015)
;
_computing_structure_solution
;
SHELXS97 (Sheldrick, 2008)
;
_diffrn_ambient_temperature 296(2)
_diffrn_measured_fraction_theta_full 0.999
_diffrn_measured_fraction_theta_max 0.995
_diffrn_measurement_device_type 'Bruker APEX area-detector'
_diffrn_measurement_method '\f and \w scans'
_diffrn_radiation_type MoK\a
_diffrn_radiation_wavelength 0.71073
_diffrn_reflns_av_R_equivalents 0.0536
_diffrn_reflns_limit_h_max 7
_diffrn_reflns_limit_h_min -7
_diffrn_reflns_limit_k_max 23
_diffrn_reflns_limit_k_min -23
_diffrn_reflns_limit_l_max 14
_diffrn_reflns_limit_l_min -13
_diffrn_reflns_number 10616
_diffrn_reflns_theta_full 25.242
_diffrn_reflns_theta_max 27.541
_diffrn_reflns_theta_min 3.541
_exptl_absorpt_coefficient_mu 0.323
_exptl_absorpt_correction_T_max 0.746
_exptl_absorpt_correction_T_min 0.697
_exptl_absorpt_correction_type multi-scan
_exptl_absorpt_process_details
;
(SADABS; Bruker, 2002)
;
_exptl_crystal_colour colorless
_exptl_crystal_density_diffrn 1.490
_exptl_crystal_description prism
_exptl_crystal_F_000 568
_exptl_crystal_size_max 0.490
_exptl_crystal_size_mid 0.160
_exptl_crystal_size_min 0.030
_refine_diff_density_max 0.252
_refine_diff_density_min -0.203
_refine_ls_extinction_method none
_refine_ls_goodness_of_fit_ref 0.996
_refine_ls_hydrogen_treatment refall
_refine_ls_matrix_type full
_refine_ls_number_parameters 215
_refine_ls_number_reflns 2779
_refine_ls_number_restraints 2
_refine_ls_restrained_S_all 0.996
_refine_ls_R_factor_all 0.1042
_refine_ls_R_factor_gt 0.0471
_refine_ls_shift/su_max 0.000
_refine_ls_shift/su_mean 0.000
_refine_ls_structure_factor_coef Fsqd
_refine_ls_weighting_details 'w=1/[\s^2^(Fo^2^)+(0.0419P)^2^+0.2977P] where P=(Fo^2^+2Fc^2^)/3'
_refine_ls_weighting_scheme calc
_refine_ls_wR_factor_gt 0.0889
_refine_ls_wR_factor_ref 0.1065
_reflns_number_gt 1672
_reflns_number_total 2779
_reflns_threshold_expression 'I > 2\s(I)'
_cod_data_source_file sj4028sup1.cif
_cod_data_source_block I
_cod_original_cell_volume 1216.0(5)
_cod_database_code 1543279
_shelx_space_group_comment
;
The symmetry employed for this shelxl refinement is uniquely defined
by the following loop, which should always be used as a source of
symmetry information in preference to the above space-group names.
They are only intended as comments.
;
_shelx_estimated_absorpt_t_min 0.858
_shelx_estimated_absorpt_t_max 0.990

loop_
_space_group_symop_operation_xyz
'x, y, z'
'-x+1/2, y+1/2, -z+1/2'
'-x, -y, -z'
'x-1/2, -y-1/2, z-1/2'

loop_
_atom_site_type_symbol
_atom_site_label
_atom_site_fract_x
_atom_site_fract_y
_atom_site_fract_z
_atom_site_U_iso_or_equiv
_atom_site_adp_type
_atom_site_calc_flag
_atom_site_occupancy
Cl Cl1 0.54932(13) 0.33941(3) 0.39890(7) 0.0621(3) Uani d 1
O O1 0.2065(3) 0.63169(9) 0.24549(16) 0.0484(5) Uani d 1
O O2 0.7936(3) 0.50435(8) 0.08106(16) 0.0485(5) Uani d 1
O O3 0.6905(2) 0.69246(8) 0.03286(14) 0.0400(4) Uani d 1
O O4 1.4561(3) 0.80399(10) -0.10518(19) 0.0523(5) Uani d 1
N N1 0.5547(3) 0.58139(10) 0.15803(17) 0.0334(5) Uani d 1
N N2 0.8959(3) 0.61585(10) -0.06633(18) 0.0356(5) Uani d 1
C C1 0.4604(3) 0.53575(11) 0.23849(19) 0.0312(5) Uani d 1
C C2 0.2779(4) 0.56333(12) 0.2848(2) 0.0356(5) Uani d 1
C C3 0.1802(4) 0.52106(14) 0.3647(2) 0.0449(6) Uani d 1
C C4 0.2617(4) 0.45182(13) 0.4005(2) 0.0450(6) Uani d 1
C C5 0.4420(4) 0.42605(12) 0.3552(2) 0.0390(6) Uani d 1
C C6 0.5429(4) 0.46656(12) 0.2747(2) 0.0345(5) Uani d 1
C C7 0.7077(3) 0.56439(11) 0.0884(2) 0.0310(5) Uani d 1
C C8 0.7663(3) 0.63118(11) 0.0148(2) 0.0308(5) Uani d 1
C C9 0.9727(4) 0.67265(14) -0.1426(2) 0.0385(6) Uani d 1
C C10 1.1919(4) 0.70438(13) -0.0862(2) 0.0363(6) Uani d 1
C C11 1.2472(4) 0.77284(13) -0.1527(2) 0.0398(6) Uani d 1
H H1 0.507(4) 0.6260(14) 0.150(2) 0.049(7) Uiso d 1
H H1A 0.122(4) 0.6487(14) 0.288(2) 0.061(9) Uiso d 1
H H2 0.946(4) 0.5705(14) -0.068(2) 0.052(8) Uiso d 1
H H3 0.060(4) 0.5401(13) 0.394(2) 0.048(7) Uiso d 1
H H4 0.191(4) 0.4237(12) 0.453(2) 0.044(7) Uiso d 1
H H4A 1.527(5) 0.7724(14) -0.065(3) 0.086(12) Uiso d 1
H H6 0.663(4) 0.4498(12) 0.2439(19) 0.038(6) Uiso d 1
H H9A 0.863(4) 0.7103(13) -0.158(2) 0.048(7) Uiso d 1
H H9B 0.985(4) 0.6512(13) -0.223(2) 0.051(7) Uiso d 1
H H10A 1.300(4) 0.6690(13) -0.089(2) 0.049(7) Uiso d 1
H H10B 1.191(4) 0.7173(12) 0.001(2) 0.047(7) Uiso d 1
H H11A 1.134(4) 0.8107(13) -0.142(2) 0.051(7) Uiso d 1
H H11B 1.244(4) 0.7627(13) -0.239(2) 0.055(8) Uiso d 1

loop_
_atom_site_aniso_label
_atom_site_aniso_U_11
_atom_site_aniso_U_22
_atom_site_aniso_U_33
_atom_site_aniso_U_12
_atom_site_aniso_U_13
_atom_site_aniso_U_23
Cl1 0.0836(6) 0.0395(4) 0.0696(5) 0.0142(3) 0.0319(4) 0.0192(3)
O1 0.0533(12) 0.0387(9) 0.0596(12) 0.0148(8) 0.0290(10) 0.0017(8)
O2 0.0544(11) 0.0292(9) 0.0709(12) 0.0096(8) 0.0384(10) 0.0073(8)
O3 0.0459(10) 0.0263(8) 0.0499(10) 0.0023(7) 0.0141(8) 0.0018(7)
O4 0.0427(11) 0.0400(10) 0.0750(14) -0.0110(9) 0.0117(10) 0.0195(10)
N1 0.0382(11) 0.0235(10) 0.0425(12) 0.0032(8) 0.0186(9) 0.0008(8)
N2 0.0357(11) 0.0289(10) 0.0461(12) -0.0019(9) 0.0184(10) 0.0019(9)
C1 0.0342(12) 0.0274(11) 0.0339(12) -0.0022(9) 0.0108(10) -0.0037(9)
C2 0.0374(13) 0.0289(11) 0.0425(14) 0.0035(10) 0.0127(11) -0.0046(10)
C3 0.0439(15) 0.0473(15) 0.0495(16) 0.0031(12) 0.0257(13) -0.0036(12)
C4 0.0556(17) 0.0402(14) 0.0447(15) -0.0047(12) 0.0253(13) 0.0021(12)
C5 0.0497(15) 0.0310(12) 0.0383(14) 0.0001(11) 0.0129(12) -0.0003(10)
C6 0.0364(14) 0.0310(12) 0.0393(13) 0.0033(10) 0.0154(11) -0.0009(10)
C7 0.0307(12) 0.0257(11) 0.0383(13) -0.0012(10) 0.0105(10) -0.0026(10)
C8 0.0272(12) 0.0285(11) 0.0366(13) -0.0026(9) 0.0050(10) -0.0007(10)
C9 0.0384(15) 0.0399(14) 0.0395(15) -0.0035(12) 0.0129(12) 0.0060(12)
C10 0.0351(14) 0.0324(12) 0.0430(15) -0.0028(11) 0.0105(11) 0.0063(11)
C11 0.0433(15) 0.0352(13) 0.0429(16) -0.0037(12) 0.0131(12) 0.0075(12)

loop_
_atom_type_symbol
_atom_type_description
_atom_type_scat_dispersion_real
_atom_type_scat_dispersion_imag
_atom_type_scat_source
C C 0.0033 0.0016 'International Tables Vol C Tables 4.2.6.8 and 6.1.1.4'
H H 0.0000 0.0000 'International Tables Vol C Tables 4.2.6.8 and 6.1.1.4'
N N 0.0061 0.0033 'International Tables Vol C Tables 4.2.6.8 and 6.1.1.4'
O O 0.0106 0.0060 'International Tables Vol C Tables 4.2.6.8 and 6.1.1.4'
Cl Cl 0.1484 0.1585 'International Tables Vol C Tables 4.2.6.8 and 6.1.1.4'

loop_
_geom_angle_atom_site_label_1
_geom_angle_atom_site_label_2
_geom_angle_atom_site_label_3
_geom_angle
C2 O1 H1A 111.1(19)
C11 O4 H4A 107(2)
C7 N1 C1 128.59(18)
C7 N1 H1 114.1(16)
C1 N1 H1 117.2(16)
C8 N2 C9 122.0(2)
C8 N2 H2 117.3(16)
C9 N2 H2 120.4(16)
C6 C1 C2 119.7(2)
C6 C1 N1 123.15(19)
C2 C1 N1 117.09(18)
O1 C2 C3 124.1(2)
O1 C2 C1 116.49(19)
C3 C2 C1 119.4(2)
C2 C3 C4 120.9(2)
C2 C3 H3 118.0(15)
C4 C3 H3 121.1(15)
C5 C4 C3 118.8(2)
C5 C4 H4 121.6(14)
C3 C4 H4 119.6(14)
C4 C5 C6 121.9(2)
C4 C5 Cl1 119.99(18)
C6 C5 Cl1 118.14(17)
C5 C6 C1 119.2(2)
C5 C6 H6 122.5(14)
C1 C6 H6 118.3(14)
O2 C7 N1 126.43(19)
O2 C7 C8 122.01(18)
N1 C7 C8 111.56(17)
O3 C8 N2 125.7(2)
O3 C8 C7 119.94(18)
N2 C8 C7 114.32(18)
N2 C9 C10 112.3(2)
N2 C9 H9A 109.1(14)
C10 C9 H9A 111.4(14)
N2 C9 H9B 108.7(14)
C10 C9 H9B 109.7(14)
H9A C9 H9B 106(2)
C11 C10 C9 111.5(2)
C11 C10 H10A 109.9(14)
C9 C10 H10A 108.7(14)
C11 C10 H10B 108.4(13)
C9 C10 H10B 110.5(13)
H10A C10 H10B 108(2)
O4 C11 C10 113.8(2)
O4 C11 H11A 106.9(13)
C10 C11 H11A 107.2(13)
O4 C11 H11B 108.6(14)
C10 C11 H11B 110.7(15)
H11A C11 H11B 109.4(19)

loop_
_geom_bond_atom_site_label_1
_geom_bond_atom_site_label_2
_geom_bond_distance
Cl1 C5 1.742(2)
O1 C2 1.362(3)
O1 H1A 0.813(17)
O2 C7 1.217(2)
O3 C8 1.232(2)
O4 C11 1.426(3)
O4 H4A 0.812(17)
N1 C7 1.340(3)
N1 C1 1.404(3)
N1 H1 0.86(2)
N2 C8 1.317(3)
N2 C9 1.454(3)
N2 H2 0.88(2)
C1 C6 1.388(3)
C1 C2 1.395(3)
C2 C3 1.375(3)
C3 C4 1.385(3)
C3 H3 0.92(2)
C4 C5 1.366(3)
C4 H4 0.93(2)
C5 C6 1.374(3)
C6 H6 0.91(2)
C7 C8 1.532(3)
C9 C10 1.507(3)
C9 H9A 0.96(2)
C9 H9B 0.98(2)
C10 C11 1.507(3)
C10 H10A 0.93(2)
C10 H10B 0.99(2)
C11 H11A 1.00(2)
C11 H11B 0.97(2)

loop_
_geom_hbond_atom_site_label_D
_geom_hbond_atom_site_label_H
_geom_hbond_atom_site_label_A
_geom_hbond_site_symmetry_A
_geom_hbond_distance_DH
_geom_hbond_distance_HA
_geom_hbond_distance_DA
_geom_hbond_angle_DHA
O1 H1A O4 4_476 0.813(17) 1.881(17) 2.690(2) 173(3)
O4 H4A O3 1_655 0.812(17) 1.983(18) 2.794(2) 178(3)
N2 H2 O2 3_765 0.88(2) 2.12(3) 2.916(2) 150(2)

loop_
_geom_torsion_atom_site_label_1
_geom_torsion_atom_site_label_2
_geom_torsion_atom_site_label_3
_geom_torsion_atom_site_label_4
_geom_torsion
C7 N1 C1 C6 11.8(4)
C7 N1 C1 C2 -169.5(2)
C6 C1 C2 O1 179.8(2)
N1 C1 C2 O1 1.1(3)
C6 C1 C2 C3 -0.9(3)
N1 C1 C2 C3 -179.5(2)
O1 C2 C3 C4 179.9(2)
C1 C2 C3 C4 0.5(4)
C2 C3 C4 C5 0.2(4)
C3 C4 C5 C6 -0.6(4)
C3 C4 C5 Cl1 179.7(2)
C4 C5 C6 C1 0.3(4)
Cl1 C5 C6 C1 179.97(18)
C2 C1 C6 C5 0.5(3)
N1 C1 C6 C5 179.1(2)
C1 N1 C7 O2 0.9(4)
C1 N1 C7 C8 -179.4(2)
C9 N2 C8 O3 2.5(4)
C9 N2 C8 C7 -178.6(2)
O2 C7 C8 O3 -173.5(2)
N1 C7 C8 O3 6.7(3)
O2 C7 C8 N2 7.5(3)
N1 C7 C8 N2 -172.22(19)
C8 N2 C9 C10 92.4(3)
N2 C9 C10 C11 -168.6(2)
C9 C10 C11 O4 -178.3(2)

_cod_database_fobs_code 1543279
